data_4069993
loop_
_publ_author_name
'Kirillov, Evgueni'
'Roisnel, Thierry'
'Razavi, Abbas'
'Carpentier, Jean-Fran\,cois'

_publ_section_title
;
 Group 4 Post-metallocene Complexes Incorporating Tridentate
 Silyl-Substituted Bis(naphthoxy)pyridine and Bis(naphthoxy)thiophene
 Ligands: Probing Systems for &#x201C;Oscillating&#x201D; Olefin
 Polymerization Catalysis
;
_journal_issue 17
_journal_name_full Organometallics
_journal_page_first 5036
_journal_paper_doi 10.1021/om900550s
_journal_volume 28
_journal_year 2009
_chemical_compound_source 'synthesis as described'
_chemical_formula_moiety 'C61 H45 N O2 Si2'
_chemical_formula_sum 'C61 H45 N O2 Si2'
_chemical_formula_weight 880.16
_chemical_name_systematic
;
 ?
;
_space_group_IT_number 2
_symmetry_cell_setting triclinic
_symmetry_Int_Tables_number 2
_symmetry_space_group_name_Hall '-P 1'
_symmetry_space_group_name_H-M 'P -1'
_atom_sites_solution_hydrogens geom
_atom_sites_solution_primary direct
_atom_sites_solution_secondary difmap
_audit_conform_dict_location ftp://ftp.iucr.org/pub/cif_core.dic
_audit_conform_dict_name cif_core.dic
_audit_conform_dict_version 2.4
_audit_creation_date 2008-11-18T10:27:51-00:00
_audit_creation_method 'WinGX routine CIF_UPDATE'
_cell_angle_alpha 84.348(3)
_cell_angle_beta 87.623(3)
_cell_angle_gamma 86.025(3)
_cell_formula_units_Z 2
_cell_length_a 9.2751(5)
_cell_length_b 14.5541(9)
_cell_length_c 17.5849(9)
_cell_measurement_reflns_used 4247
_cell_measurement_temperature 100(2)
_cell_measurement_theta_max 25.02
_cell_measurement_theta_min 2.45
_cell_measurement_wavelength 0.71073
_cell_volume 2355.1(2)
_computing_cell_refinement 'Bruker SMART'
_computing_data_collection 'Bruker SAINT'
_computing_data_reduction 'Bruker SAINT'
_computing_molecular_graphics 'Ortep-3 for Windows (Farrugia, 1997)'
_computing_publication_material 'WinGX publication routines (Farrugia, 1999)'
_computing_structure_refinement 'SHELXL-97 (Sheldrick, 1997)'
_computing_structure_solution 'SIR97 (Altomare et al., 1999)'
_diffrn_ambient_temperature 100(2)
_diffrn_detector 'CCD plate'
_diffrn_measured_fraction_theta_full 0.986
_diffrn_measured_fraction_theta_max 0.986
_diffrn_measurement_device_type 'APEXII, Bruker-AXS'
_diffrn_measurement_method 'CCD rotation images, thin slices'
_diffrn_radiation_monochromator graphite
_diffrn_radiation_probe x-ray
_diffrn_radiation_type MoK\a
_diffrn_radiation_wavelength 0.71073
_diffrn_reflns_av_R_equivalents 0.0613
_diffrn_reflns_av_unetI/netI 0.0889
_diffrn_reflns_limit_h_max 12
_diffrn_reflns_limit_h_min -11
_diffrn_reflns_limit_k_max 18
_diffrn_reflns_limit_k_min -18
_diffrn_reflns_limit_l_max 22
_diffrn_reflns_limit_l_min -21
_diffrn_reflns_number 30196
_diffrn_reflns_theta_full 27.47
_diffrn_reflns_theta_max 27.47
_diffrn_reflns_theta_min 3.46
_exptl_absorpt_coefficient_mu 0.122
_exptl_absorpt_correction_T_max 0.993
_exptl_absorpt_correction_T_min 0.970
_exptl_absorpt_correction_type multi-scan
_exptl_absorpt_process_details
;
  [Sheldrick, G.M. (2002). SADABS Bruker AXS Inc., Madison, Wisconsin, USA]
;
_exptl_crystal_colour yellow
_exptl_crystal_density_diffrn 1.241
_exptl_crystal_density_method 'not measured'
_exptl_crystal_description prism
_exptl_crystal_F_000 924
_exptl_crystal_size_max 0.18
_exptl_crystal_size_mid 0.07
_exptl_crystal_size_min 0.06
_refine_diff_density_max 0.366
_refine_diff_density_min -0.395
_refine_diff_density_rms 0.058
_refine_ls_extinction_method none
_refine_ls_goodness_of_fit_ref 1.034
_refine_ls_hydrogen_treatment mixed
_refine_ls_matrix_type full
_refine_ls_number_parameters 670
_refine_ls_number_reflns 10626
_refine_ls_number_restraints 0
_refine_ls_restrained_S_all 1.034
_refine_ls_R_factor_all 0.1028
_refine_ls_R_factor_gt 0.0583
_refine_ls_shift/su_max 0.007
_refine_ls_shift/su_mean 0.001
_refine_ls_structure_factor_coef Fsqd
_refine_ls_weighting_details 'calc w=1/[\s^2^(Fo^2^)+(0.0538P)^2^+0.5113P] where P=(Fo^2^+2Fc^2^)/3'
_refine_ls_weighting_scheme calc
_refine_ls_wR_factor_gt 0.1214
_refine_ls_wR_factor_ref 0.1397
_reflns_number_gt 6815
_reflns_number_total 10626
_reflns_threshold_expression >2sigma(I)
_cod_data_source_file om900550s_si_002.cif
_cod_data_source_block job
_cod_database_code 4069993

loop_
_symmetry_equiv_pos_as_xyz
'x, y, z'
'-x, -y, -z'

loop_
_atom_site_label
_atom_site_type_symbol
_atom_site_fract_x
_atom_site_fract_y
_atom_site_fract_z
_atom_site_U_iso_or_equiv
_atom_site_adp_type
_atom_site_occupancy
_atom_site_calc_flag
_atom_site_refinement_flags
_atom_site_disorder_assembly
_atom_site_disorder_group
Si1 Si 0.07101(6) 0.28625(4) 0.20680(3) 0.01926(15) Uani 1 d . . .
C1 C 0.1457(2) 0.37150(17) 0.13027(12) 0.0221(5) Uani 1 d . A .
C2 C 0.1081(3) 0.3686(2) 0.05438(14) 0.0458(8) Uani 1 d . . .
H2 H 0.0427 0.325 0.0427 0.055 Uiso 1 calc R A .
C3 C 0.1641(3) 0.4279(2) -0.00412(15) 0.0517(9) Uani 1 d . A .
H3 H 0.1364 0.4248 -0.0551 0.062 Uiso 1 calc R . .
C4 C 0.2598(3) 0.4915(2) 0.01112(14) 0.0358(6) Uani 1 d . . .
H4 H 0.2998 0.5311 -0.0293 0.043 Uiso 1 calc R A .
C5 C 0.2973(3) 0.49723(17) 0.08583(13) 0.0278(6) Uani 1 d . A .
H5 H 0.3615 0.5418 0.097 0.033 Uiso 1 calc R . .
C6 C 0.2407(2) 0.43774(16) 0.14426(13) 0.0226(5) Uani 1 d . . .
H6 H 0.2674 0.4422 0.1953 0.027 Uiso 1 calc R A .
C7A C 0.0804(2) 0.16963(16) 0.16827(13) 0.0233(5) Uani 0.5 d P A 1
C8A C 0.0055(7) 0.1032(4) 0.2005(4) 0.0386(15) Uani 0.5 d P A 1
H8A H -0.0506 0.1134 0.2457 0.046 Uiso 0.5 calc PR A 1
C9A C 0.0047(8) 0.0176(5) 0.1712(5) 0.0494(17) Uani 0.5 d P A 1
H9A H -0.0463 -0.0303 0.1987 0.059 Uiso 0.5 calc PR A 1
C10A C 0.0773(3) 0.0009(2) 0.10254(17) 0.0434(7) Uani 0.5 d P A 1
H10A H 0.0733 -0.0563 0.0812 0.052 Uiso 0.5 calc PR A 1
C11A C 0.1536(8) 0.0701(5) 0.0677(4) 0.0513(18) Uani 0.5 d P A 1
H11A H 0.2068 0.0603 0.0215 0.062 Uiso 0.5 calc PR A 1
C12A C 0.1567(7) 0.1565(5) 0.0978(4) 0.0472(16) Uani 0.5 d P A 1
H12A H 0.2087 0.2048 0.0717 0.057 Uiso 0.5 calc PR A 1
C7B C 0.0804(2) 0.16963(16) 0.16827(13) 0.0233(5) Uani 0.5 d P A 2
C8B C -0.0482(7) 0.1182(4) 0.1683(3) 0.0284(14) Uani 0.5 d P A 2
H8B H -0.1342 0.1413 0.1931 0.034 Uiso 0.5 calc PR A 2
C9B C -0.0507(7) 0.0364(4) 0.1335(4) 0.0359(15) Uani 0.5 d P A 2
H9B H -0.1378 0.0063 0.1313 0.043 Uiso 0.5 calc PR A 2
C10B C 0.0773(3) 0.0009(2) 0.10254(17) 0.0434(7) Uani 0.5 d P A 2
H10B H 0.0771 -0.0555 0.0795 0.052 Uiso 0.5 calc PR A 2
C11B C 0.2058(7) 0.0430(5) 0.1033(4) 0.0409(17) Uani 0.5 d P A 2
H11B H 0.2918 0.0169 0.0805 0.049 Uiso 0.5 calc PR A 2
C12B C 0.2064(6) 0.1249(4) 0.1382(3) 0.0309(13) Uani 0.5 d P A 2
H12B H 0.296 0.1517 0.1419 0.037 Uiso 0.5 calc PR A 2
C13 C -0.1245(2) 0.31621(15) 0.23257(12) 0.0191(5) Uani 1 d . A .
C14 C -0.1872(2) 0.27678(17) 0.30104(12) 0.0228(5) Uani 1 d . . .
H14 H -0.129 0.2372 0.3353 0.027 Uiso 1 calc R A .
C15 C -0.3326(2) 0.29448(17) 0.31971(13) 0.0247(5) Uani 1 d . A .
H15 H -0.3725 0.2674 0.3665 0.03 Uiso 1 calc R . .
C16 C -0.4195(2) 0.35141(17) 0.27048(13) 0.0255(5) Uani 1 d . . .
H16 H -0.5193 0.3627 0.2831 0.031 Uiso 1 calc R A .
C17 C -0.3610(2) 0.39179(17) 0.20286(13) 0.0276(6) Uani 1 d . A .
H17 H -0.4201 0.4315 0.1691 0.033 Uiso 1 calc R . .
C18 C -0.2141(2) 0.37391(16) 0.18423(13) 0.0229(5) Uani 1 d . . .
H18 H -0.1747 0.4018 0.1375 0.027 Uiso 1 calc R A .
C19 C 0.1757(2) 0.28118(15) 0.29692(12) 0.0183(5) Uani 1 d . A .
C20 C 0.2579(2) 0.20349(16) 0.32428(12) 0.0207(5) Uani 1 d . . .
H20 H 0.2606 0.1499 0.2973 0.025 Uiso 1 calc R A .
C21 C 0.3391(2) 0.20046(16) 0.39154(12) 0.0203(5) Uani 1 d . A .
C22 C 0.4265(2) 0.12051(16) 0.41635(12) 0.0254(5) Uani 1 d . . .
H22 H 0.4262 0.0668 0.3897 0.03 Uiso 1 calc R A .
C23 C 0.5117(3) 0.11947(18) 0.47833(14) 0.0318(6) Uani 1 d . A .
H23 H 0.571 0.0657 0.4942 0.038 Uiso 1 calc R . .
C24 C 0.5107(3) 0.19823(18) 0.51809(13) 0.0321(6) Uani 1 d . . .
H24 H 0.5705 0.1974 0.5607 0.038 Uiso 1 calc R A .
C25 C 0.4256(3) 0.27636(17) 0.49705(13) 0.0274(6) Uani 1 d . A .
H25 H 0.4272 0.3286 0.5253 0.033 Uiso 1 calc R . .
C26 C 0.3345(2) 0.28059(16) 0.43322(12) 0.0211(5) Uani 1 d . . .
C27 C 0.2437(2) 0.36133(16) 0.40758(12) 0.0199(5) Uani 1 d . A .
C28 C 0.1706(2) 0.35948(16) 0.34057(12) 0.0193(5) Uani 1 d . . .
O29 O 0.08556(16) 0.43415(12) 0.31040(9) 0.0255(4) Uani 1 d . A .
H29 H 0.109(3) 0.483(2) 0.3331(16) 0.05 Uiso 1 d . . .
C30 C 0.2268(2) 0.44525(16) 0.45034(12) 0.023 Uani 1 d . . .
C31 C 0.2048(3) 0.44213(18) 0.52978(13) 0.03 Uani 1 d . A .
H31 H 0.1979 0.3846 0.5599 0.036 Uiso 1 calc R . .
C32 C 0.1934(3) 0.52459(19) 0.56388(14) 0.0367(7) Uani 1 d . . .
H32 H 0.1814 0.5237 0.6179 0.044 Uiso 1 calc R A .
C33 C 0.1996(3) 0.60770(19) 0.51929(14) 0.0349(6) Uani 1 d . A .
H33 H 0.1938 0.6641 0.5425 0.042 Uiso 1 calc R . .
C34 C 0.2145(2) 0.60869(17) 0.44023(13) 0.0257(5) Uani 1 d . . .
N35 N 0.22984(19) 0.52777(13) 0.40682(10) 0.0220(4) Uani 1 d . A .
Si2 Si 0.51530(7) 0.79474(4) 0.21107(3) 0.02039(15) Uani 1 d . . .
C51 C 0.6963(2) 0.73129(16) 0.23007(12) 0.0230(5) Uani 1 d . B .
C52 C 0.7228(2) 0.63586(16) 0.22839(13) 0.0262(5) Uani 1 d . . .
H52 H 0.6434 0.5988 0.2249 0.031 Uiso 1 calc R B .
C53 C 0.8619(3) 0.59328(17) 0.23174(13) 0.0287(6) Uani 1 d . B .
H53 H 0.8764 0.5282 0.2302 0.034 Uiso 1 calc R . .
C54 C 0.9782(3) 0.64559(19) 0.23721(16) 0.0399(7) Uani 1 d . . .
H54 H 1.0736 0.6172 0.2381 0.048 Uiso 1 calc R B .
C55 C 0.9556(3) 0.7394(2) 0.2413(2) 0.0676(11) Uani 1 d . B .
H55 H 1.0355 0.7756 0.2465 0.081 Uiso 1 calc R . .
C56 C 0.8166(3) 0.7818(2) 0.2381(2) 0.0526(9) Uani 1 d . . .
H56 H 0.8032 0.8466 0.2414 0.063 Uiso 1 calc R B .
C57A C 0.5485(3) 0.92134(16) 0.19548(13) 0.0281(6) Uani 0.5 d P B 1
C58A C 0.5823(3) 0.97153(17) 0.25559(13) 0.0277(6) Uani 0.5 d P B 1
H58A H 0.5884 0.9403 0.3055 0.033 Uiso 0.5 calc PR B 1
C59A C 0.6070(3) 1.06472(18) 0.24534(15) 0.0358(6) Uani 0.5 d P B 1
H59A H 0.6286 1.0967 0.2876 0.043 Uiso 0.5 calc PR B 1
C60A C 0.6001(5) 1.1103(2) 0.1736(2) 0.0846(15) Uani 0.5 d P B 1
H60A H 0.5868 1.1758 0.1672 0.102 Uiso 0.5 calc PR B 1
C61A C 0.6136(6) 1.0568(4) 0.1059(3) 0.0309(13) Uani 0.5 d P B 1
H61A H 0.6428 1.0839 0.0568 0.037 Uiso 0.5 calc PR B 1
C62A C 0.5812(6) 0.9652(5) 0.1185(4) 0.0247(14) Uani 0.5 d P B 1
H62A H 0.58 0.9296 0.0761 0.03 Uiso 0.5 calc PR B 1
C57B C 0.5485(3) 0.92134(16) 0.19548(13) 0.0281(6) Uani 0.5 d P B 2
C58B C 0.5823(3) 0.97153(17) 0.25559(13) 0.0277(6) Uani 0.5 d P B 2
H58B H 0.5884 0.9403 0.3055 0.033 Uiso 0.5 calc PR B 2
C59B C 0.6070(3) 1.06472(18) 0.24534(15) 0.0358(6) Uani 0.5 d P B 2
H59B H 0.6286 1.0967 0.2876 0.043 Uiso 0.5 calc PR B 2
C60B C 0.6001(5) 1.1103(2) 0.1736(2) 0.0846(15) Uani 0.5 d P B 2
H60B H 0.6463 1.1662 0.1603 0.102 Uiso 0.5 calc PR B 2
C61B C 0.5221(8) 1.0705(4) 0.1212(4) 0.0520(19) Uani 0.5 d P B 2
H61B H 0.4794 1.1078 0.0796 0.062 Uiso 0.5 calc PR B 2
C62B C 0.5068(8) 0.9742(5) 0.1303(4) 0.0378(17) Uani 0.5 d P B 2
H62B H 0.4668 0.9455 0.0905 0.045 Uiso 0.5 calc PR B 2
C63 C 0.4413(3) 0.75926(16) 0.12161(13) 0.0283(6) Uani 1 d . B .
C64 C 0.5295(3) 0.72625(17) 0.06228(14) 0.0359(6) Uani 1 d . . .
H64 H 0.6305 0.7151 0.0692 0.043 Uiso 1 calc R B .
C65 C 0.4723(4) 0.70951(18) -0.00663(15) 0.0470(8) Uani 1 d . B .
H65 H 0.5338 0.6872 -0.0463 0.056 Uiso 1 calc R . .
C66 C 0.3253(4) 0.72555(19) -0.01705(18) 0.0591(10) Uani 1 d . . .
H66 H 0.2859 0.7145 -0.0641 0.071 Uiso 1 calc R B .
C67 C 0.2365(4) 0.7573(2) 0.0400(2) 0.0657(11) Uani 1 d . B .
H67 H 0.1357 0.7679 0.0325 0.079 Uiso 1 calc R . .
C68 C 0.2929(3) 0.7741(2) 0.10942(17) 0.0478(8) Uani 1 d . . .
H68 H 0.23 0.7959 0.1487 0.057 Uiso 1 calc R B .
C79 C 0.3674(2) 0.78564(16) 0.28869(13) 0.0219(5) Uani 1 d . A .
C80 C 0.2838(2) 0.86360(17) 0.30380(15) 0.0325(6) Uani 1 d . . .
H80 H 0.3056 0.9209 0.2766 0.039 Uiso 1 calc R B 1
C81A C 0.1666(3) 0.86279(18) 0.3580(2) 0.0496(8) Uani 0.5 d P A 1
C82A C 0.0944(6) 0.9417(4) 0.3867(4) 0.0297(13) Uani 0.5 d P A 1
H82A H 0.1242 1.0004 0.3661 0.036 Uiso 0.5 calc PR A 1
C83A C -0.0155(6) 0.9405(4) 0.4418(4) 0.0445(16) Uani 0.5 d P A 1
H83A H -0.0681 0.9963 0.4526 0.053 Uiso 0.5 calc PR A 1
C84A C -0.0483(7) 0.8567(5) 0.4812(4) 0.0444(18) Uani 0.5 d P A 1
H84A H -0.1104 0.8537 0.5256 0.053 Uiso 0.5 calc PR A 1
C85A C 0.0127(3) 0.7803(2) 0.4530(2) 0.0684(11) Uani 0.5 d P A 1
H85A H -0.0294 0.7235 0.4682 0.082 Uiso 0.5 calc PR A 1
C86A C 0.1368(3) 0.77809(18) 0.40153(17) 0.0420(7) Uani 0.5 d P A 1
C81B C 0.1666(3) 0.86279(18) 0.3580(2) 0.0496(8) Uani 0.5 d P A 2
C82B C 0.0625(6) 0.9470(4) 0.3477(3) 0.0270(14) Uani 0.5 d P A 2
H82B H 0.0802 0.9978 0.3111 0.032 Uiso 0.5 calc PR A 2
C83B C -0.0599(6) 0.9456(4) 0.3949(3) 0.0293(12) Uani 0.5 d P A 2
H83B H -0.1233 0.9995 0.3969 0.035 Uiso 0.5 calc PR A 2
C84B C -0.0900(6) 0.8625(4) 0.4405(3) 0.0289(14) Uani 0.5 d P A 2
H84B H -0.1831 0.8595 0.4649 0.035 Uiso 0.5 calc PR A 2
C85B C 0.0127(3) 0.7803(2) 0.4530(2) 0.0684(11) Uani 0.5 d P A 2
H85B H -0.0026 0.7322 0.4925 0.082 Uiso 0.5 calc PR A 2
C86B C 0.1368(3) 0.77809(18) 0.40153(17) 0.0420(7) Uani 0.5 d P A 2
C87 C 0.2259(2) 0.69564(17) 0.38914(14) 0.0266(5) Uani 1 d . A .
C88 C 0.3313(2) 0.70012(16) 0.32997(13) 0.0214(5) Uani 1 d . . .
O89 O 0.41127(18) 0.62329(11) 0.30957(9) 0.0275(4) Uani 1 d . A .
H89 H 0.373(3) 0.575(2) 0.3373(16) 0.05 Uiso 1 d . . .

loop_
_atom_site_aniso_label
_atom_site_aniso_U_11
_atom_site_aniso_U_22
_atom_site_aniso_U_33
_atom_site_aniso_U_23
_atom_site_aniso_U_13
_atom_site_aniso_U_12
Si1 0.0168(3) 0.0235(4) 0.0186(3) -0.0080(3) 0.0007(2) -0.0018(3)
C1 0.0167(11) 0.0318(14) 0.0184(11) -0.0069(10) 0.0021(9) -0.0016(10)
C2 0.0406(16) 0.078(2) 0.0232(14) -0.0105(14) 0.0026(11) -0.0330(16)
C3 0.0503(18) 0.092(3) 0.0163(13) -0.0031(14) 0.0011(12) -0.0329(18)
C4 0.0341(14) 0.0489(18) 0.0231(13) 0.0047(12) 0.0055(11) -0.0072(13)
C5 0.0281(13) 0.0238(14) 0.0312(13) -0.0011(11) -0.0014(10) -0.0016(11)
C6 0.0243(12) 0.0228(13) 0.0204(12) -0.0021(10) -0.0028(9) 0.0011(10)
C7A 0.0229(12) 0.0264(14) 0.0220(12) -0.0081(10) -0.0053(9) 0.0001(10)
C8A 0.042(4) 0.025(4) 0.049(4) -0.012(3) 0.016(3) -0.006(3)
C9A 0.049(4) 0.027(4) 0.075(5) -0.015(4) 0.016(4) -0.017(3)
C10A 0.0536(18) 0.0302(17) 0.0501(18) -0.0207(14) -0.0105(15) 0.0006(14)
C11A 0.055(5) 0.051(5) 0.051(5) -0.029(4) 0.018(3) -0.005(4)
C12A 0.061(4) 0.036(4) 0.048(4) -0.019(3) 0.025(3) -0.018(3)
C7B 0.0229(12) 0.0264(14) 0.0220(12) -0.0081(10) -0.0053(9) 0.0001(10)
C8B 0.030(3) 0.024(3) 0.032(3) -0.006(3) -0.012(2) 0.001(2)
C9B 0.038(4) 0.025(3) 0.048(4) -0.013(3) -0.013(3) -0.001(3)
C10B 0.0536(18) 0.0302(17) 0.0501(18) -0.0207(14) -0.0105(15) 0.0006(14)
C11B 0.035(3) 0.046(4) 0.044(4) -0.029(3) -0.013(3) 0.021(3)
C12B 0.025(3) 0.036(4) 0.032(3) -0.014(3) -0.008(2) 0.009(2)
C13 0.0174(11) 0.0223(13) 0.0194(11) -0.0087(9) 0.0002(9) -0.0045(9)
C14 0.0209(11) 0.0291(14) 0.0198(11) -0.0080(10) -0.0013(9) -0.0021(10)
C15 0.0249(12) 0.0313(14) 0.0193(12) -0.0067(10) 0.0033(9) -0.0076(11)
C16 0.0159(11) 0.0315(15) 0.0301(13) -0.0082(11) 0.0037(10) -0.0041(10)
C17 0.0235(12) 0.0296(15) 0.0292(13) -0.0011(11) -0.0035(10) 0.0007(11)
C18 0.0219(11) 0.0264(14) 0.0208(12) -0.0040(10) 0.0023(9) -0.0043(10)
C19 0.0173(10) 0.0211(13) 0.0176(11) -0.0050(9) 0.0038(8) -0.0065(9)
C20 0.0227(11) 0.0232(13) 0.0176(11) -0.0062(9) 0.0054(9) -0.0082(10)
C21 0.0239(11) 0.0216(13) 0.0159(11) 0.0000(9) 0.0026(9) -0.0092(10)
C22 0.0346(13) 0.0197(13) 0.0221(12) 0.0020(10) -0.0014(10) -0.0086(11)
C23 0.0437(15) 0.0232(14) 0.0279(13) 0.0071(11) -0.0087(11) -0.0082(12)
C24 0.0466(15) 0.0290(15) 0.0215(12) 0.0059(11) -0.0089(11) -0.0168(13)
C25 0.0371(14) 0.0282(15) 0.0190(12) -0.0028(10) -0.0020(10) -0.0163(12)
C26 0.0245(12) 0.0226(13) 0.0165(11) -0.0003(9) 0.0047(9) -0.0099(10)
C27 0.0187(11) 0.0239(13) 0.0180(11) -0.0043(9) 0.0056(9) -0.0092(10)
C28 0.0158(10) 0.0223(13) 0.0207(11) -0.0058(10) 0.0052(9) -0.0055(9)
O29 0.0237(8) 0.0235(10) 0.0310(9) -0.0139(7) -0.0040(7) 0.0037(7)
C30 0.02 0.028 0.022 -0.009 0.005 -0.007
C31 0.032 0.038 0.022 -0.008 0.007 -0.015
C32 0.0403(15) 0.0496(18) 0.0253(13) -0.0207(13) 0.0126(11) -0.0232(13)
C33 0.0391(15) 0.0365(16) 0.0337(14) -0.0220(12) 0.0184(11) -0.0209(13)
C34 0.0206(11) 0.0283(14) 0.0314(13) -0.0168(11) 0.0095(10) -0.0104(10)
N35 0.0200(10) 0.0234(11) 0.0243(10) -0.0090(8) 0.0055(8) -0.0078(8)
Si2 0.0260(3) 0.0163(3) 0.0191(3) -0.0032(3) 0.0003(3) -0.0009(3)
C51 0.0245(12) 0.0213(13) 0.0231(12) -0.0026(10) 0.0036(9) -0.0022(10)
C52 0.0259(12) 0.0225(14) 0.0307(13) -0.0026(11) -0.0041(10) -0.0036(10)
C53 0.0337(14) 0.0232(14) 0.0288(13) -0.0019(11) -0.0050(11) 0.0026(11)
C54 0.0216(13) 0.0341(17) 0.0643(19) -0.0096(14) -0.0008(12) 0.0019(12)
C55 0.0239(15) 0.0336(18) 0.149(4) -0.025(2) 0.0016(18) -0.0082(13)
C56 0.0271(14) 0.0269(16) 0.106(3) -0.0213(17) 0.0063(16) -0.0031(12)
C57A 0.0395(14) 0.0179(13) 0.0271(13) -0.0029(10) -0.0022(11) -0.0006(11)
C58A 0.0318(13) 0.0266(14) 0.0253(13) -0.0055(11) 0.0053(10) -0.0060(11)
C59A 0.0444(16) 0.0264(15) 0.0392(15) -0.0141(12) 0.0036(12) -0.0078(12)
C60A 0.170(4) 0.0176(17) 0.070(2) 0.0062(17) -0.050(3) -0.023(2)
C61A 0.037(3) 0.025(3) 0.028(3) 0.004(2) 0.009(3) -0.003(3)
C62A 0.027(3) 0.023(3) 0.025(3) -0.005(2) 0.009(3) -0.004(3)
C57B 0.0395(14) 0.0179(13) 0.0271(13) -0.0029(10) -0.0022(11) -0.0006(11)
C58B 0.0318(13) 0.0266(14) 0.0253(13) -0.0055(11) 0.0053(10) -0.0060(11)
C59B 0.0444(16) 0.0264(15) 0.0392(15) -0.0141(12) 0.0036(12) -0.0078(12)
C60B 0.170(4) 0.0176(17) 0.070(2) 0.0062(17) -0.050(3) -0.023(2)
C61B 0.079(5) 0.019(3) 0.059(5) 0.008(3) -0.034(4) -0.013(4)
C62B 0.056(5) 0.025(4) 0.034(4) 0.002(3) -0.017(4) -0.013(4)
C63 0.0458(15) 0.0145(13) 0.0246(13) -0.0011(10) -0.0061(11) -0.0007(11)
C64 0.0607(18) 0.0243(15) 0.0229(13) -0.0023(11) -0.0012(12) -0.0045(13)
C65 0.099(3) 0.0217(15) 0.0217(14) -0.0029(11) -0.0069(15) -0.0087(16)
C66 0.120(3) 0.0222(16) 0.0391(18) -0.0070(14) -0.042(2) -0.0065(18)
C67 0.084(3) 0.046(2) 0.073(2) -0.0291(18) -0.051(2) 0.0159(18)
C68 0.0570(19) 0.0402(18) 0.0497(18) -0.0231(15) -0.0236(15) 0.0106(15)
C79 0.0195(11) 0.0223(13) 0.0256(12) -0.0086(10) -0.0020(9) -0.0034(10)
C80 0.0216(12) 0.0210(14) 0.0564(17) -0.0119(12) 0.0061(11) -0.0060(11)
C81A 0.0294(14) 0.0185(14) 0.102(3) -0.0223(15) 0.0298(15) -0.0084(12)
C82A 0.031(3) 0.018(3) 0.041(4) -0.007(3) 0.013(3) -0.007(2)
C83A 0.036(4) 0.034(4) 0.064(5) -0.020(4) 0.029(3) -0.004(3)
C84A 0.036(4) 0.040(4) 0.060(5) -0.021(4) 0.032(3) -0.015(3)
C85A 0.0522(19) 0.0310(18) 0.124(3) -0.0301(19) 0.056(2) -0.0189(15)
C86A 0.0298(14) 0.0260(15) 0.073(2) -0.0237(14) 0.0255(13) -0.0120(12)
C81B 0.0294(14) 0.0185(14) 0.102(3) -0.0223(15) 0.0298(15) -0.0084(12)
C82B 0.028(3) 0.026(3) 0.026(3) -0.003(3) 0.000(3) 0.002(2)
C83B 0.025(3) 0.021(3) 0.040(3) -0.005(3) 0.009(2) 0.005(2)
C84B 0.020(3) 0.029(3) 0.037(4) -0.006(3) 0.011(3) -0.002(2)
C85B 0.0522(19) 0.0310(18) 0.124(3) -0.0301(19) 0.056(2) -0.0189(15)
C86B 0.0298(14) 0.0260(15) 0.073(2) -0.0237(14) 0.0255(13) -0.0120(12)
C87 0.0220(12) 0.0250(14) 0.0360(14) -0.0156(11) 0.0055(10) -0.0091(10)
C88 0.0199(11) 0.0202(13) 0.0257(12) -0.0101(10) -0.0014(9) -0.0013(10)
O89 0.0359(10) 0.0185(9) 0.0265(9) -0.0030(7) 0.0112(7) 0.0027(8)

loop_
_atom_type_symbol
_atom_type_description
_atom_type_scat_dispersion_real
_atom_type_scat_dispersion_imag
_atom_type_scat_source
C C 0.0033 0.0016 'International Tables Vol C Tables 4.2.6.8 and 6.1.1.4'
H H 0 0 'International Tables Vol C Tables 4.2.6.8 and 6.1.1.4'
N N 0.0061 0.0033 'International Tables Vol C Tables 4.2.6.8 and 6.1.1.4'
O O 0.0106 0.006 'International Tables Vol C Tables 4.2.6.8 and 6.1.1.4'
Si Si 0.0817 0.0704 'International Tables Vol C Tables 4.2.6.8 and 6.1.1.4'

loop_
_geom_angle_atom_site_label_1
_geom_angle_atom_site_label_2
_geom_angle_atom_site_label_3
_geom_angle
C1 Si1 C13 112.37(10)
C1 Si1 C7A 107.90(10)
C13 Si1 C7A 107.07(10)
C1 Si1 C19 111.09(9)
C13 Si1 C19 107.59(9)
C7A Si1 C19 110.78(10)
C6 C1 C2 116.9(2)
C6 C1 Si1 123.69(16)
C2 C1 Si1 119.42(18)
C3 C2 C1 121.4(2)
C3 C2 H2 119.3
C1 C2 H2 119.3
C4 C3 C2 120.5(2)
C4 C3 H3 119.8
C2 C3 H3 119.8
C3 C4 C5 119.5(2)
C3 C4 H4 120.2
C5 C4 H4 120.2
C4 C5 C6 119.8(2)
C4 C5 H5 120.1
C6 C5 H5 120.1
C5 C6 C1 121.9(2)
C5 C6 H6 119
C1 C6 H6 119
C8A C7A C12A 118.7(4)
C8A C7A Si1 121.0(3)
C12A C7A Si1 119.9(3)
C7A C8A C9A 122.4(6)
C7A C8A H8A 118.8
C9A C8A H8A 118.8
C8A C9A C10A 121.3(6)
C8A C9A H9A 119.4
C10A C9A H9A 119.4
C11A C10A C9A 116.8(4)
C11A C10A H10A 121.6
C9A C10A H10A 121.6
C10A C11A C12A 122.0(6)
C10A C11A H11A 119
C12A C11A H11A 119
C11A C12A C7A 118.6(5)
C11A C12A H12A 120.7
C7A C12A H12A 120.7
C9B C8B H8B 118.6
C8B C9B H9B 121.1
C12B C11B H11B 120.8
C11B C12B H12B 118.5
C18 C13 C14 117.3(2)
C18 C13 Si1 122.44(16)
C14 C13 Si1 120.20(17)
C15 C14 C13 121.3(2)
C15 C14 H14 119.3
C13 C14 H14 119.3
C16 C15 C14 120.3(2)
C16 C15 H15 119.9
C14 C15 H15 119.9
C17 C16 C15 119.9(2)
C17 C16 H16 120.1
C15 C16 H16 120.1
C16 C17 C18 119.7(2)
C16 C17 H17 120.1
C18 C17 H17 120.1
C13 C18 C17 121.5(2)
C13 C18 H18 119.2
C17 C18 H18 119.2
C20 C19 C28 117.13(19)
C20 C19 Si1 122.54(17)
C28 C19 Si1 120.33(16)
C19 C20 C21 122.4(2)
C19 C20 H20 118.8
C21 C20 H20 118.8
C22 C21 C20 120.8(2)
C22 C21 C26 119.96(19)
C20 C21 C26 119.2(2)
C23 C22 C21 120.9(2)
C23 C22 H22 119.6
C21 C22 H22 119.6
C22 C23 C24 119.5(2)
C22 C23 H23 120.3
C24 C23 H23 120.3
C25 C24 C23 121.6(2)
C25 C24 H24 119.2
C23 C24 H24 119.2
C24 C25 C26 121.0(2)
C24 C25 H25 119.5
C26 C25 H25 119.5
C25 C26 C21 117.1(2)
C25 C26 C27 123.6(2)
C21 C26 C27 119.30(19)
C28 C27 C26 117.8(2)
C28 C27 C30 119.7(2)
C26 C27 C30 122.41(19)
O29 C28 C27 122.0(2)
O29 C28 C19 114.01(18)
C27 C28 C19 124.0(2)
C28 O29 H29 106.7(18)
N35 C30 C31 120.6(2)
N35 C30 C27 115.66(19)
C31 C30 C27 123.7(2)
C32 C31 C30 118.9(2)
C32 C31 H31 120.6
C30 C31 H31 120.6
C33 C32 C31 119.9(2)
C33 C32 H32 120
C31 C32 H32 120
C32 C33 C34 119.8(2)
C32 C33 H33 120.1
C34 C33 H33 120.1
N35 C34 C33 120.3(2)
N35 C34 C87 117.0(2)
C33 C34 C87 122.5(2)
C30 N35 C34 120.35(19)
C63 Si2 C57A 108.43(10)
C63 Si2 C51 110.04(11)
C57A Si2 C51 106.56(11)
C63 Si2 C79 107.68(10)
C57A Si2 C79 105.19(11)
C51 Si2 C79 118.48(10)
C52 C51 C56 116.4(2)
C52 C51 Si2 123.85(17)
C56 C51 Si2 119.39(19)
C53 C52 C51 122.1(2)
C53 C52 H52 118.9
C51 C52 H52 118.9
C54 C53 C52 119.9(2)
C54 C53 H53 120.1
C52 C53 H53 120.1
C53 C54 C55 119.5(2)
C53 C54 H54 120.2
C55 C54 H54 120.2
C54 C55 C56 120.5(2)
C54 C55 H55 119.7
C56 C55 H55 119.7
C55 C56 C51 121.6(3)
C55 C56 H56 119.2
C51 C56 H56 119.2
C58A C57A C62A 115.2(3)
C58A C57A Si2 121.87(18)
C62A C57A Si2 120.7(3)
C59A C58A C57A 122.8(2)
C59A C58A H58A 118.6
C57A C58A H58A 118.6
C60A C59A C58A 119.2(2)
C60A C59A H59A 120.4
C58A C59A H59A 120.4
C59A C60A C61A 119.7(3)
C59A C60A H60A 120.2
C61A C60A H60A 120.2
C62A C61A C60A 116.0(5)
C62A C61A H61A 122
C60A C61A H61A 122
C61A C62A C57A 121.9(5)
C61A C62A H62A 119
C57A C62A H62A 119
C62B C61B H61B 120.3
C61B C62B H62B 119.4
C68 C63 C64 117.6(2)
C68 C63 Si2 119.3(2)
C64 C63 Si2 122.85(19)
C65 C64 C63 121.3(3)
C65 C64 H64 119.3
C63 C64 H64 119.3
C66 C65 C64 119.6(3)
C66 C65 H65 120.2
C64 C65 H65 120.2
C67 C66 C65 120.3(3)
C67 C66 H66 119.9
C65 C66 H66 119.9
C66 C67 C68 120.5(3)
C66 C67 H67 119.7
C68 C67 H67 119.7
C67 C68 C63 120.6(3)
C67 C68 H68 119.7
C63 C68 H68 119.7
C80 C79 C88 117.2(2)
C80 C79 Si2 119.12(18)
C88 C79 Si2 123.55(17)
C79 C80 C81A 123.2(2)
C79 C80 H80 118.4
C81A C80 H80 118.4
C82A C81A C80 125.7(3)
C82A C81A C86A 113.8(3)
C80 C81A C86A 119.0(2)
C83A C82A C81A 125.6(5)
C83A C82A H82A 117.2
C81A C82A H82A 117.2
C82A C83A C84A 119.1(6)
C82A C83A H83A 120.4
C84A C83A H83A 120.4
C85A C84A C83A 116.1(5)
C85A C84A H84A 121.9
C83A C84A H84A 121.9
C84A C85A C86A 124.9(4)
C84A C85A H85A 117.5
C86A C85A H85A 117.5
C81A C86A C85A 116.6(3)
C81A C86A C87 119.3(2)
C85A C86A C87 124.1(3)
C83B C82B H82B 122.1
C82B C83B C84B 119.2(5)
C82B C83B H83B 120.4
C84B C83B H83B 120.4
C83B C84B H84B 117.5
C88 C87 C86A 118.4(2)
C88 C87 C34 119.7(2)
C86A C87 C34 121.8(2)
O89 C88 C87 122.2(2)
O89 C88 C79 115.3(2)
C87 C88 C79 122.5(2)
C88 O89 H89 105.7(19)

loop_
_geom_bond_atom_site_label_1
_geom_bond_atom_site_label_2
_geom_bond_distance
Si1 C1 1.882(2)
Si1 C13 1.883(2)
Si1 C7A 1.884(2)
Si1 C19 1.885(2)
C1 C6 1.396(3)
C1 C2 1.399(3)
C2 C3 1.384(4)
C2 H2 0.95
C3 C4 1.377(4)
C3 H3 0.95
C4 C5 1.385(3)
C4 H4 0.95
C5 C6 1.387(3)
C5 H5 0.95
C6 H6 0.95
C7A C8A 1.300(6)
C7A C12A 1.423(6)
C8A C9A 1.395(9)
C8A H8A 0.95
C9A C10A 1.392(7)
C9A H9A 0.95
C10A C11A 1.354(7)
C10A H10A 0.95
C11A C12A 1.415(9)
C11A H11A 0.95
C12A H12A 0.95
C8B C9B 1.392(8)
C8B H8B 0.95
C9B H9B 0.95
C11B C12B 1.393(8)
C11B H11B 0.95
C12B H12B 0.95
C13 C18 1.393(3)
C13 C14 1.403(3)
C14 C15 1.387(3)
C14 H14 0.95
C15 C16 1.382(3)
C15 H15 0.95
C16 C17 1.381(3)
C16 H16 0.95
C17 C18 1.401(3)
C17 H17 0.95
C18 H18 0.95
C19 C20 1.377(3)
C19 C28 1.433(3)
C20 C21 1.423(3)
C20 H20 0.95
C21 C22 1.414(3)
C21 C26 1.435(3)
C22 C23 1.371(3)
C22 H22 0.95
C23 C24 1.400(3)
C23 H23 0.95
C24 C25 1.367(4)
C24 H24 0.95
C25 C26 1.427(3)
C25 H25 0.95
C26 C27 1.443(3)
C27 C28 1.387(3)
C27 C30 1.492(3)
C28 O29 1.374(3)
O29 H29 0.89(3)
C30 N35 1.361(3)
C30 C31 1.400(3)
C31 C32 1.389(3)
C31 H31 0.95
C32 C33 1.378(4)
C32 H32 0.95
C33 C34 1.390(3)
C33 H33 0.95
C34 N35 1.363(3)
C34 C87 1.485(3)
Si2 C63 1.874(2)
Si2 C57A 1.881(2)
Si2 C51 1.885(2)
Si2 C79 1.897(2)
C51 C52 1.396(3)
C51 C56 1.398(3)
C52 C53 1.393(3)
C52 H52 0.95
C53 C54 1.375(3)
C53 H53 0.95
C54 C55 1.376(4)
C54 H54 0.95
C55 C56 1.390(4)
C55 H55 0.95
C56 H56 0.95
C57A C58A 1.400(3)
C57A C62A 1.468(7)
C58A C59A 1.384(3)
C58A H58A 0.95
C59A C60A 1.368(4)
C59A H59A 0.95
C60A C61A 1.481(7)
C60A H60A 0.95
C61A C62A 1.382(9)
C61A H61A 0.95
C62A H62A 0.95
C61B C62B 1.411(9)
C61B H61B 0.95
C62B H62B 0.95
C63 C68 1.400(4)
C63 C64 1.401(3)
C64 C65 1.393(4)
C64 H64 0.95
C65 C66 1.383(5)
C65 H65 0.95
C66 C67 1.367(5)
C66 H66 0.95
C67 C68 1.397(4)
C67 H67 0.95
C68 H68 0.95
C79 C80 1.371(3)
C79 C88 1.431(3)
C80 C81A 1.416(4)
C80 H80 0.95
C81A C82A 1.414(6)
C81A C86A 1.423(4)
C82A C83A 1.376(8)
C82A H82A 0.95
C83A C84A 1.389(9)
C83A H83A 0.95
C84A C85A 1.342(7)
C84A H84A 0.95
C85A C86A 1.435(4)
C85A H85A 0.95
C86A C87 1.438(4)
C82B C83B 1.378(8)
C82B H82B 0.95
C83B C84B 1.422(8)
C83B H83B 0.95
C84B H84B 0.95
C87 C88 1.398(3)
C88 O89 1.368(3)
O89 H89 0.91(3)

loop_
_geom_torsion_atom_site_label_1
_geom_torsion_atom_site_label_2
_geom_torsion_atom_site_label_3
_geom_torsion_atom_site_label_4
_geom_torsion
C13 Si1 C1 C6 105.9(2)
C7A Si1 C1 C6 -136.3(2)
C19 Si1 C1 C6 -14.7(2)
C13 Si1 C1 C2 -75.5(2)
C7A Si1 C1 C2 42.3(2)
C19 Si1 C1 C2 163.9(2)
C6 C1 C2 C3 0.8(4)
Si1 C1 C2 C3 -177.9(2)
C1 C2 C3 C4 0.4(5)
C2 C3 C4 C5 -1.5(5)
C3 C4 C5 C6 1.4(4)
C4 C5 C6 C1 -0.2(4)
C2 C1 C6 C5 -0.9(4)
Si1 C1 C6 C5 177.72(18)
C1 Si1 C7A C8A -163.1(4)
C13 Si1 C7A C8A -42.0(4)
C19 Si1 C7A C8A 75.1(4)
C1 Si1 C7A C12A 9.5(4)
C13 Si1 C7A C12A 130.6(4)
C19 Si1 C7A C12A -112.3(4)
C12A C7A C8A C9A 4.2(9)
Si1 C7A C8A C9A 176.8(5)
C7A C8A C9A C10A -4.3(11)
C8A C9A C10A C11A 3.0(10)
C9A C10A C11A C12A -1.9(10)
C10A C11A C12A C7A 1.9(11)
C8A C7A C12A C11A -3.0(9)
Si1 C7A C12A C11A -175.7(5)
C1 Si1 C13 C18 20.1(2)
C7A Si1 C13 C18 -98.1(2)
C19 Si1 C13 C18 142.74(18)
C1 Si1 C13 C14 -162.80(17)
C7A Si1 C13 C14 78.91(19)
C19 Si1 C13 C14 -40.2(2)
C18 C13 C14 C15 0.1(3)
Si1 C13 C14 C15 -177.09(17)
C13 C14 C15 C16 0.4(3)
C14 C15 C16 C17 -0.8(3)
C15 C16 C17 C18 0.7(4)
C14 C13 C18 C17 -0.2(3)
Si1 C13 C18 C17 176.91(18)
C16 C17 C18 C13 -0.2(4)
C1 Si1 C19 C20 -114.00(18)
C13 Si1 C19 C20 122.63(18)
C7A Si1 C19 C20 5.9(2)
C1 Si1 C19 C28 66.78(19)
C13 Si1 C19 C28 -56.60(18)
C7A Si1 C19 C28 -173.31(16)
C28 C19 C20 C21 -2.0(3)
Si1 C19 C20 C21 178.76(16)
C19 C20 C21 C22 -177.7(2)
C19 C20 C21 C26 0.7(3)
C20 C21 C22 C23 175.9(2)
C26 C21 C22 C23 -2.5(3)
C21 C22 C23 C24 0.8(4)
C22 C23 C24 C25 0.5(4)
C23 C24 C25 C26 -0.2(4)
C24 C25 C26 C21 -1.5(3)
C24 C25 C26 C27 -179.2(2)
C22 C21 C26 C25 2.8(3)
C20 C21 C26 C25 -175.65(19)
C22 C21 C26 C27 -179.44(19)
C20 C21 C26 C27 2.2(3)
C25 C26 C27 C28 174.1(2)
C21 C26 C27 C28 -3.6(3)
C25 C26 C27 C30 -5.9(3)
C21 C26 C27 C30 176.48(19)
C26 C27 C28 O29 -177.85(18)
C30 C27 C28 O29 2.1(3)
C26 C27 C28 C19 2.4(3)
C30 C27 C28 C19 -177.70(19)
C20 C19 C28 O29 -179.39(18)
Si1 C19 C28 O29 -0.1(2)
C20 C19 C28 C27 0.4(3)
Si1 C19 C28 C27 179.67(16)
C28 C27 C30 N35 -42.9(3)
C26 C27 C30 N35 137.0(2)
C28 C27 C30 C31 135.3(2)
C26 C27 C30 C31 -44.7(3)
N35 C30 C31 C32 -3.2(3)
C27 C30 C31 C32 178.7(2)
C30 C31 C32 C33 1.8(4)
C31 C32 C33 C34 1.2(4)
C32 C33 C34 N35 -3.1(4)
C32 C33 C34 C87 -178.3(2)
C31 C30 N35 C34 1.4(3)
C27 C30 N35 C34 179.64(18)
C33 C34 N35 C30 1.8(3)
C87 C34 N35 C30 177.24(19)
C63 Si2 C51 C52 -48.5(2)
C57A Si2 C51 C52 -165.85(19)
C79 Si2 C51 C52 76.0(2)
C63 Si2 C51 C56 124.1(2)
C57A Si2 C51 C56 6.7(2)
C79 Si2 C51 C56 -111.5(2)
C56 C51 C52 C53 -2.2(4)
Si2 C51 C52 C53 170.51(18)
C51 C52 C53 C54 0.3(4)
C52 C53 C54 C55 1.7(4)
C53 C54 C55 C56 -1.6(5)
C54 C55 C56 C51 -0.5(6)
C52 C51 C56 C55 2.3(5)
Si2 C51 C56 C55 -170.8(3)
C63 Si2 C57A C58A 169.8(2)
C51 Si2 C57A C58A -71.8(2)
C79 Si2 C57A C58A 54.8(2)
C63 Si2 C57A C62A -27.9(3)
C51 Si2 C57A C62A 90.5(3)
C79 Si2 C57A C62A -142.9(3)
C62A C57A C58A C59A 16.8(4)
Si2 C57A C58A C59A -180.0(2)
C57A C58A C59A C60A -0.7(4)
C58A C59A C60A C61A -19.6(6)
C59A C60A C61A C62A 22.3(7)
C60A C61A C62A C57A -5.5(8)
C58A C57A C62A C61A -13.1(7)
Si2 C57A C62A C61A -176.5(4)
C57A Si2 C63 C68 -83.7(2)
C51 Si2 C63 C68 160.1(2)
C79 Si2 C63 C68 29.6(2)
C57A Si2 C63 C64 90.0(2)
C51 Si2 C63 C64 -26.2(2)
C79 Si2 C63 C64 -156.7(2)
C68 C63 C64 C65 0.5(4)
Si2 C63 C64 C65 -173.30(19)
C63 C64 C65 C66 -0.1(4)
C64 C65 C66 C67 -0.3(4)
C65 C66 C67 C68 0.2(5)
C66 C67 C68 C63 0.3(5)
C64 C63 C68 C67 -0.6(4)
Si2 C63 C68 C67 173.4(2)
C63 Si2 C79 C80 -97.1(2)
C57A Si2 C79 C80 18.4(2)
C51 Si2 C79 C80 137.30(19)
C63 Si2 C79 C88 78.92(19)
C57A Si2 C79 C88 -165.59(17)
C51 Si2 C79 C88 -46.7(2)
C88 C79 C80 C81A 0.6(4)
Si2 C79 C80 C81A 176.9(2)
C79 C80 C81A C82A 167.2(4)
C79 C80 C81A C86A 2.7(4)
C80 C81A C82A C83A -177.1(5)
C86A C81A C82A C83A -11.8(8)
C81A C82A C83A C84A 9.3(11)
C82A C83A C84A C85A -11.7(10)
C83A C84A C85A C86A 19.0(9)
C82A C81A C86A C85A 16.5(5)
C80 C81A C86A C85A -177.1(3)
C82A C81A C86A C87 -166.5(4)
C80 C81A C86A C87 -0.2(4)
C84A C85A C86A C81A -22.2(7)
C84A C85A C86A C87 161.1(5)
C81A C86A C87 C88 -5.4(4)
C85A C86A C87 C88 171.3(3)
C81A C86A C87 C34 170.8(2)
C85A C86A C87 C34 -12.6(4)
N35 C34 C87 C88 -41.1(3)
C33 C34 C87 C88 134.3(2)
N35 C34 C87 C86A 142.8(2)
C33 C34 C87 C86A -41.8(3)
C86A C87 C88 O89 -173.7(2)
C34 C87 C88 O89 10.0(3)
C86A C87 C88 C79 9.0(3)
C34 C87 C88 C79 -167.22(19)
C80 C79 C88 O89 175.9(2)
Si2 C79 C88 O89 -0.2(3)
C80 C79 C88 C87 -6.7(3)
Si2 C79 C88 C87 177.25(17)
